data_4078979
loop_
_publ_author_name
'Chen, Zhou'
'Wu, Jian'
'Chen, Yanmei'
'Li, Lei'
'Xia, Yuanzhi'
'Li, Yahong'
'Liu, Wei'
'Lei, Tao'
'Yang, Lijuan'
'Gao, Dandan'
'Li, Wu'

_publ_section_title
;
 Rapid Access to Substituted Piperazines via Ti(NMe2)4-Mediated C--C
 Bond-Making Reactions
;
_journal_issue 17
_journal_name_full Organometallics
_journal_page_first 6005
_journal_paper_doi 10.1021/om300022u
_journal_volume 31
_journal_year 2012
_chemical_formula_moiety 'C24 H20 N4 O2 Ti, C4 H8 O'
_chemical_formula_sum 'C28 H28 N4 O3 Ti'
_chemical_formula_weight 516.44
_chemical_name_systematic
; 
 ? 
;
_space_group_IT_number 14
_symmetry_cell_setting monoclinic
_symmetry_space_group_name_Hall '-P 2ybc'
_symmetry_space_group_name_H-M 'P 1 21/c 1'
_atom_sites_solution_hydrogens geom
_atom_sites_solution_primary direct
_atom_sites_solution_secondary difmap
_audit_creation_method SHELXL-97
_cell_angle_alpha 90.00
_cell_angle_beta 93.94(3)
_cell_angle_gamma 90.00
_cell_formula_units_Z 4
_cell_length_a 11.623(2)
_cell_length_b 18.586(4)
_cell_length_c 11.286(2)
_cell_measurement_temperature 293(2)
_cell_volume 2432.3(8)
_computing_cell_refinement 'Bruker FRAMBO'
_computing_data_collection 'Bruker FRAMBO'
_computing_data_reduction 'Bruker SAINT'
_computing_molecular_graphics 'Bruker SHELXTL'
_computing_publication_material 'Bruker SHELXTL'
_computing_structure_refinement 'SHELXL-97 (Sheldrick, 2008)'
_computing_structure_solution 'SHELXS-97 (Sheldrick, 2008)'
_diffrn_ambient_temperature 293(2)
_diffrn_measured_fraction_theta_full 0.996
_diffrn_measured_fraction_theta_max 0.996
_diffrn_measurement_device_type 'multiwire proportional'
_diffrn_measurement_method 'phi and omega scans'
_diffrn_radiation_monochromator graphite
_diffrn_radiation_source 'fine-focus sealed tube'
_diffrn_radiation_type MoK\a
_diffrn_radiation_wavelength 0.71073
_diffrn_reflns_av_R_equivalents 0.0455
_diffrn_reflns_av_sigmaI/netI 0.0509
_diffrn_reflns_limit_h_max 12
_diffrn_reflns_limit_h_min -13
_diffrn_reflns_limit_k_max 20
_diffrn_reflns_limit_k_min -21
_diffrn_reflns_limit_l_max 13
_diffrn_reflns_limit_l_min -13
_diffrn_reflns_number 14401
_diffrn_reflns_theta_full 24.28
_diffrn_reflns_theta_max 24.28
_diffrn_reflns_theta_min 2.07
_exptl_absorpt_coefficient_mu 0.391
_exptl_absorpt_correction_T_max 0.9620
_exptl_absorpt_correction_T_min 0.9260
_exptl_absorpt_correction_type multi-scan
_exptl_absorpt_process_details sadabs
_exptl_crystal_colour violet
_exptl_crystal_density_diffrn 1.410
_exptl_crystal_density_method 'not measured'
_exptl_crystal_description block
_exptl_crystal_F_000 1080
_exptl_crystal_size_max 0.20
_exptl_crystal_size_mid 0.14
_exptl_crystal_size_min 0.10
_refine_diff_density_max 0.414
_refine_diff_density_min -0.338
_refine_diff_density_rms 0.061
_refine_ls_extinction_method none
_refine_ls_goodness_of_fit_ref 1.042
_refine_ls_hydrogen_treatment constr
_refine_ls_matrix_type full
_refine_ls_number_parameters 325
_refine_ls_number_reflns 3923
_refine_ls_number_restraints 1
_refine_ls_restrained_S_all 1.060
_refine_ls_R_factor_all 0.0833
_refine_ls_R_factor_gt 0.0512
_refine_ls_shift/su_max 0.015
_refine_ls_shift/su_mean 0.001
_refine_ls_structure_factor_coef Fsqd
_refine_ls_weighting_details 'calc w=1/[\s^2^(Fo^2^)+(0.0780P)^2^+2.1226P] where P=(Fo^2^+2Fc^2^)/3'
_refine_ls_weighting_scheme calc
_refine_ls_wR_factor_gt 0.1365
_refine_ls_wR_factor_ref 0.1568
_reflns_number_gt 2780
_reflns_number_total 3923
_reflns_threshold_expression >2sigma(I)
_cod_data_source_file om300022u_si_003.cif
_cod_data_source_block 3
_cod_original_sg_symbol_H-M 'P 21/c'
_cod_database_code 4078979

loop_
_symmetry_equiv_pos_as_xyz
'x, y, z'
'-x, y+1/2, -z+1/2'
'-x, -y, -z'
'x, -y-1/2, z-1/2'

loop_
_atom_site_label
_atom_site_type_symbol
_atom_site_fract_x
_atom_site_fract_y
_atom_site_fract_z
_atom_site_U_iso_or_equiv
_atom_site_adp_type
_atom_site_occupancy
_atom_site_symmetry_multiplicity
_atom_site_calc_flag
_atom_site_refinement_flags
Ti Ti 0.64240(5) 0.10718(3) 0.17954(6) 0.0316(2) Uani 1 1 d .
O1 O 0.5424(2) 0.05804(12) 0.2749(2) 0.0361(6) Uani 1 1 d .
O2 O 0.7703(2) 0.06250(14) 0.2598(2) 0.0410(7) Uani 1 1 d .
N4 N 0.6993(2) 0.04407(15) 0.0330(2) 0.0293(7) Uani 1 1 d .
N3 N 0.5148(2) 0.11661(15) 0.0502(3) 0.0326(7) Uani 1 1 d .
N2 N 0.5834(3) 0.19769(15) 0.2783(3) 0.0376(8) Uani 1 1 d .
N1 N 0.7337(3) 0.19241(16) 0.1242(3) 0.0421(8) Uani 1 1 d .
C2 C 0.4666(3) 0.06815(19) 0.3564(3) 0.0323(8) Uani 1 1 d .
C20 C 0.5224(3) 0.08963(18) -0.0627(3) 0.0320(9) Uani 1 1 d .
C13 C 0.8656(3) -0.01442(19) 0.1319(3) 0.0342(9) Uani 1 1 d .
C21 C 0.4256(3) 0.10484(19) -0.1317(3) 0.0389(9) Uani 1 1 d .
H21 H 0.4107 0.0927 -0.2112 0.047 Uiso 1 1 calc R
C8 C 0.7033(3) 0.2614(2) 0.1504(4) 0.0400(9) Uani 1 1 d .
C19 C 0.7854(3) 0.00039(18) 0.0335(3) 0.0314(8) Uani 1 1 d .
H19 H 0.7963 -0.0238 -0.0370 0.038 Uiso 1 1 calc R
C1 C 0.4548(3) 0.1366(2) 0.4066(3) 0.0363(9) Uani 1 1 d .
C7 C 0.5158(3) 0.1973(2) 0.3653(3) 0.0400(10) Uani 1 1 d .
H7 H 0.5063 0.2407 0.4045 0.048 Uiso 1 1 calc R
C14 C 0.8558(3) 0.0176(2) 0.2433(3) 0.0369(9) Uani 1 1 d .
C23 C 0.4070(3) 0.14842(19) 0.0501(4) 0.0391(10) Uani 1 1 d .
H23 H 0.3770 0.1704 0.1153 0.047 Uiso 1 1 calc R
C24 C 0.6309(3) 0.05017(19) -0.0826(3) 0.0350(9) Uani 1 1 d .
H24A H 0.6131 0.0027 -0.1143 0.042 Uiso 1 1 calc R
H24B H 0.6746 0.0760 -0.1391 0.042 Uiso 1 1 calc R
C3 C 0.4009(3) 0.0113(2) 0.3942(3) 0.0373(9) Uani 1 1 d .
H3 H 0.4073 -0.0339 0.3601 0.045 Uiso 1 1 calc R
C4 C 0.3265(3) 0.0218(2) 0.4817(3) 0.0436(10) Uani 1 1 d .
H4 H 0.2829 -0.0166 0.5068 0.052 Uiso 1 1 calc R
C6 C 0.3781(3) 0.1452(2) 0.4958(4) 0.0476(11) Uani 1 1 d .
H6 H 0.3698 0.1902 0.5300 0.057 Uiso 1 1 calc R
C22 C 0.3516(3) 0.1427(2) -0.0595(4) 0.0414(10) Uani 1 1 d .
H22 H 0.2787 0.1604 -0.0827 0.050 Uiso 1 1 calc R
C18 C 0.9567(3) -0.0632(2) 0.1174(4) 0.0446(10) Uani 1 1 d .
H18 H 0.9637 -0.0847 0.0439 0.054 Uiso 1 1 calc R
C5 C 0.3153(4) 0.0889(2) 0.5334(4) 0.0489(11) Uani 1 1 d .
H5 H 0.2653 0.0954 0.5934 0.059 Uiso 1 1 calc R
C12 C 0.6244(4) 0.2697(2) 0.2469(4) 0.0598(13) Uani 1 1 d .
H12A H 0.6645 0.2920 0.3155 0.072 Uiso 1 1 calc R
H12B H 0.5596 0.2999 0.2206 0.072 Uiso 1 1 calc R
C17 C 1.0345(4) -0.0792(2) 0.2093(4) 0.0540(12) Uani 1 1 d .
H17 H 1.0946 -0.1111 0.1982 0.065 Uiso 1 1 calc R
C11 C 0.8086(4) 0.1982(2) 0.0345(4) 0.0681(15) Uani 1 1 d .
H11 H 0.8440 0.1599 -0.0015 0.082 Uiso 1 1 calc R
C15 C 0.9359(4) 0.0000(3) 0.3364(4) 0.0548(12) Uani 1 1 d .
H15 H 0.9301 0.0206 0.4108 0.066 Uiso 1 1 calc R
C10 C 0.8222(5) 0.2690(3) 0.0073(5) 0.0791(17) Uani 1 1 d .
H10 H 0.8680 0.2872 -0.0500 0.095 Uiso 1 1 calc R
C16 C 1.0239(4) -0.0480(3) 0.3188(4) 0.0616(13) Uani 1 1 d .
H16 H 1.0767 -0.0595 0.3817 0.074 Uiso 1 1 calc R
C9 C 0.7550(4) 0.3092(2) 0.0808(4) 0.0568(12) Uani 1 1 d .
H9 H 0.7472 0.3590 0.0817 0.068 Uiso 1 1 calc R
O3 O 0.1361(5) 0.1758(5) 0.1286(5) 0.150(2) Uani 1 1 d .
C26 C 0.0652(9) 0.2414(4) 0.2815(8) 0.156(4) Uani 1 1 d D
H26A H 0.0915 0.2720 0.3477 0.188 Uiso 1 1 calc R
H26B H -0.0137 0.2542 0.2566 0.188 Uiso 1 1 calc R
C28 C 0.1340(8) 0.1324(5) 0.2253(8) 0.143(3) Uani 1 1 d .
H28A H 0.2121 0.1217 0.2561 0.172 Uiso 1 1 calc R
H28B H 0.0960 0.0874 0.2034 0.172 Uiso 1 1 calc R
C27 C 0.0729(8) 0.1681(5) 0.3142(7) 0.142(3) Uani 1 1 d D
H27A H -0.0035 0.1477 0.3180 0.170 Uiso 1 1 calc R
H27B H 0.1140 0.1630 0.3915 0.170 Uiso 1 1 calc R
C25 C 0.1413(10) 0.2497(5) 0.1811(9) 0.185(5) Uani 1 1 d .
H25A H 0.2194 0.2626 0.2092 0.222 Uiso 1 1 calc R
H25B H 0.1114 0.2856 0.1245 0.222 Uiso 1 1 calc R

loop_
_atom_site_aniso_label
_atom_site_aniso_U_11
_atom_site_aniso_U_22
_atom_site_aniso_U_33
_atom_site_aniso_U_23
_atom_site_aniso_U_13
_atom_site_aniso_U_12
Ti 0.0375(4) 0.0293(4) 0.0286(4) -0.0027(3) 0.0073(3) 0.0022(3)
O1 0.0463(15) 0.0317(14) 0.0317(14) -0.0015(11) 0.0129(12) 0.0027(12)
O2 0.0439(15) 0.0500(16) 0.0291(15) -0.0081(12) 0.0034(12) 0.0099(13)
N4 0.0361(17) 0.0276(16) 0.0244(16) 0.0008(12) 0.0038(13) -0.0037(13)
N3 0.0372(17) 0.0313(17) 0.0300(18) 0.0035(13) 0.0071(14) -0.0001(14)
N2 0.0447(19) 0.0315(17) 0.0376(19) -0.0033(14) 0.0102(16) -0.0010(14)
N1 0.0445(19) 0.0370(19) 0.046(2) -0.0069(15) 0.0147(16) -0.0063(15)
C2 0.035(2) 0.038(2) 0.0236(19) 0.0021(16) 0.0024(16) 0.0041(17)
C20 0.038(2) 0.029(2) 0.030(2) 0.0050(16) 0.0026(17) -0.0072(16)
C13 0.033(2) 0.038(2) 0.033(2) 0.0021(17) 0.0075(17) 0.0025(17)
C21 0.043(2) 0.036(2) 0.037(2) 0.0022(18) -0.0013(19) -0.0040(18)
C8 0.041(2) 0.034(2) 0.046(2) -0.0047(18) 0.0073(19) -0.0043(18)
C19 0.038(2) 0.0267(19) 0.031(2) -0.0018(15) 0.0114(17) 0.0003(17)
C1 0.043(2) 0.039(2) 0.028(2) -0.0028(17) 0.0067(17) 0.0034(18)
C7 0.052(2) 0.034(2) 0.034(2) -0.0091(17) 0.009(2) 0.0050(18)
C14 0.036(2) 0.042(2) 0.034(2) 0.0010(17) 0.0059(18) 0.0033(18)
C23 0.039(2) 0.031(2) 0.049(3) 0.0036(18) 0.015(2) 0.0033(17)
C24 0.042(2) 0.037(2) 0.026(2) 0.0001(16) 0.0059(17) 0.0001(17)
C3 0.043(2) 0.040(2) 0.029(2) -0.0002(17) 0.0035(18) -0.0017(18)
C4 0.042(2) 0.053(3) 0.035(2) 0.0050(19) 0.0017(19) -0.005(2)
C6 0.057(3) 0.045(2) 0.043(2) -0.0093(19) 0.018(2) 0.004(2)
C22 0.035(2) 0.035(2) 0.054(3) 0.0077(19) 0.001(2) -0.0009(18)
C18 0.045(2) 0.049(2) 0.040(2) -0.0030(19) 0.006(2) 0.010(2)
C5 0.050(3) 0.063(3) 0.036(2) -0.004(2) 0.017(2) 0.002(2)
C12 0.082(3) 0.030(2) 0.071(3) -0.007(2) 0.031(3) -0.006(2)
C17 0.043(2) 0.066(3) 0.054(3) -0.001(2) 0.004(2) 0.018(2)
C11 0.079(3) 0.050(3) 0.082(4) -0.017(2) 0.050(3) -0.022(2)
C15 0.049(3) 0.083(3) 0.031(2) -0.007(2) -0.001(2) 0.013(2)
C10 0.090(4) 0.065(3) 0.089(4) -0.008(3) 0.055(3) -0.032(3)
C16 0.046(3) 0.094(4) 0.043(3) -0.001(3) -0.010(2) 0.022(3)
C9 0.065(3) 0.036(2) 0.071(3) -0.002(2) 0.018(3) -0.014(2)
O3 0.123(4) 0.247(8) 0.084(4) -0.014(5) 0.037(3) 0.019(5)
C26 0.233(10) 0.090(6) 0.157(8) -0.025(5) 0.095(8) -0.031(6)
C28 0.159(8) 0.165(8) 0.114(7) -0.018(6) 0.068(6) 0.022(6)
C27 0.175(8) 0.141(8) 0.115(6) -0.008(5) 0.047(6) 0.058(6)
C25 0.271(13) 0.128(8) 0.171(10) 0.021(7) 0.123(10) -0.047(8)

loop_
_atom_type_symbol
_atom_type_description
_atom_type_scat_dispersion_real
_atom_type_scat_dispersion_imag
_atom_type_scat_source
C C 0.0033 0.0016 'International Tables Vol C Tables 4.2.6.8 and 6.1.1.4'
H H 0.0000 0.0000 'International Tables Vol C Tables 4.2.6.8 and 6.1.1.4'
N N 0.0061 0.0033 'International Tables Vol C Tables 4.2.6.8 and 6.1.1.4'
O O 0.0106 0.0060 'International Tables Vol C Tables 4.2.6.8 and 6.1.1.4'
Ti Ti 0.2776 0.4457 'International Tables Vol C Tables 4.2.6.8 and 6.1.1.4'

loop_
_geom_angle_atom_site_label_1
_geom_angle_atom_site_label_2
_geom_angle_atom_site_label_3
_geom_angle
O1 Ti O2 90.53(11)
O1 Ti N3 90.20(11)
O2 Ti N3 154.87(11)
O1 Ti N1 156.20(12)
O2 Ti N1 94.61(13)
N3 Ti N1 94.79(13)
O1 Ti N2 81.46(11)
O2 Ti N2 111.38(11)
N3 Ti N2 93.56(12)
N1 Ti N2 75.02(12)
O1 Ti N4 114.09(11)
O2 Ti N4 81.72(11)
N3 Ti N4 75.09(11)
N1 Ti N4 89.67(11)
N2 Ti N4 160.27(11)
C2 O1 Ti 142.6(2)
C14 O2 Ti 142.1(2)
C19 N4 C24 114.9(3)
C19 N4 Ti 128.0(2)
C24 N4 Ti 117.1(2)
C20 N3 C23 105.7(3)
C20 N3 Ti 123.2(2)
C23 N3 Ti 131.1(3)
C7 N2 C12 114.2(3)
C7 N2 Ti 128.1(3)
C12 N2 Ti 117.7(2)
C8 N1 C11 105.6(3)
C8 N1 Ti 121.2(2)
C11 N1 Ti 130.9(3)
O1 C2 C3 120.7(3)
O1 C2 C1 119.7(3)
C3 C2 C1 119.7(3)
C21 C20 N3 110.6(3)
C21 C20 C24 134.1(3)
N3 C20 C24 115.3(3)
C14 C13 C18 118.9(3)
C14 C13 C19 121.8(3)
C18 C13 C19 119.3(3)
C20 C21 C22 106.7(3)
C9 C8 N1 111.0(3)
C9 C8 C12 133.0(4)
N1 C8 C12 116.0(3)
N4 C19 C13 126.2(3)
C6 C1 C2 118.6(4)
C6 C1 C7 120.1(3)
C2 C1 C7 121.3(3)
N2 C7 C1 126.3(3)
O2 C14 C15 120.8(3)
O2 C14 C13 120.2(3)
C15 C14 C13 119.0(3)
C22 C23 N3 109.8(3)
N4 C24 C20 108.3(3)
C4 C3 C2 120.1(4)
C3 C4 C5 120.8(4)
C5 C6 C1 121.3(4)
C23 C22 C21 107.2(3)
C17 C18 C13 121.1(4)
C6 C5 C4 119.5(4)
N2 C12 C8 108.1(3)
C18 C17 C16 119.7(4)
C10 C11 N1 109.2(4)
C16 C15 C14 120.4(4)
C11 C10 C9 107.8(4)
C17 C16 C15 120.9(4)
C8 C9 C10 106.5(4)
C28 O3 C25 103.3(6)
C27 C26 C25 105.5(7)
O3 C28 C27 108.9(7)
C26 C27 C28 106.9(7)
C26 C25 O3 101.3(6)

loop_
_geom_bond_atom_site_label_1
_geom_bond_atom_site_label_2
_geom_bond_distance
Ti O1 1.875(2)
Ti O2 1.880(3)
Ti N3 2.016(3)
Ti N1 2.029(3)
Ti N2 2.156(3)
Ti N4 2.167(3)
O1 C2 1.330(4)
O2 C14 1.321(4)
N4 C19 1.288(4)
N4 C24 1.485(4)
N3 C20 1.378(4)
N3 C23 1.385(4)
N2 C7 1.299(4)
N2 C12 1.472(5)
N1 C8 1.368(5)
N1 C11 1.384(5)
C2 C3 1.388(5)
C2 C1 1.404(5)
C20 C21 1.354(5)
C20 C24 1.489(5)
C13 C14 1.402(5)
C13 C18 1.412(5)
C13 C19 1.427(5)
C21 C22 1.412(5)
C8 C9 1.352(5)
C8 C12 1.479(6)
C1 C6 1.399(5)
C1 C7 1.427(5)
C14 C15 1.395(5)
C23 C22 1.359(5)
C3 C4 1.371(5)
C4 C5 1.387(6)
C6 C5 1.359(6)
C18 C17 1.362(6)
C17 C16 1.378(6)
C11 C10 1.362(7)
C15 C16 1.382(6)
C10 C9 1.395(6)
O3 C28 1.359(9)
O3 C25 1.497(10)
C26 C27 1.413(7)
C26 C25 1.493(10)
C28 C27 1.432(9)

loop_
_geom_torsion_atom_site_label_1
_geom_torsion_atom_site_label_2
_geom_torsion_atom_site_label_3
_geom_torsion_atom_site_label_4
_geom_torsion
O2 Ti O1 C2 115.5(4)
N3 Ti O1 C2 -89.6(4)
N1 Ti O1 C2 12.8(6)
N2 Ti O1 C2 3.9(4)
N4 Ti O1 C2 -163.3(4)
O1 Ti O2 C14 115.9(4)
N3 Ti O2 C14 24.3(6)
N1 Ti O2 C14 -87.4(4)
N2 Ti O2 C14 -163.1(4)
N4 Ti O2 C14 1.6(4)
O1 Ti N4 C19 -86.1(3)
O2 Ti N4 C19 0.7(3)
N3 Ti N4 C19 -169.5(3)
N1 Ti N4 C19 95.4(3)
N2 Ti N4 C19 134.0(4)
O1 Ti N4 C24 92.8(2)
O2 Ti N4 C24 179.7(2)
N3 Ti N4 C24 9.4(2)
N1 Ti N4 C24 -85.6(2)
N2 Ti N4 C24 -47.1(4)
O1 Ti N3 C20 -121.2(3)
O2 Ti N3 C20 -29.5(4)
N1 Ti N3 C20 82.1(3)
N2 Ti N3 C20 157.4(3)
N4 Ti N3 C20 -6.2(2)
O1 Ti N3 C23 58.7(3)
O2 Ti N3 C23 150.4(3)
N1 Ti N3 C23 -98.0(3)
N2 Ti N3 C23 -22.7(3)
N4 Ti N3 C23 173.7(3)
O1 Ti N2 C7 4.5(3)
O2 Ti N2 C7 -82.7(3)
N3 Ti N2 C7 94.1(3)
N1 Ti N2 C7 -171.9(4)
N4 Ti N2 C7 148.0(3)
O1 Ti N2 C12 -176.5(3)
O2 Ti N2 C12 96.3(3)
N3 Ti N2 C12 -86.9(3)
N1 Ti N2 C12 7.1(3)
N4 Ti N2 C12 -33.0(5)
O1 Ti N1 C8 -22.0(5)
O2 Ti N1 C8 -123.9(3)
N3 Ti N1 C8 79.5(3)
N2 Ti N1 C8 -13.0(3)
N4 Ti N1 C8 154.5(3)
O1 Ti N1 C11 177.9(4)
O2 Ti N1 C11 76.0(4)
N3 Ti N1 C11 -80.6(4)
N2 Ti N1 C11 -173.1(4)
N4 Ti N1 C11 -5.6(4)
Ti O1 C2 C3 172.7(3)
Ti O1 C2 C1 -8.8(6)
C23 N3 C20 C21 1.3(4)
Ti N3 C20 C21 -178.8(2)
C23 N3 C20 C24 -177.9(3)
Ti N3 C20 C24 2.0(4)
N3 C20 C21 C22 -0.7(4)
C24 C20 C21 C22 178.3(4)
C11 N1 C8 C9 0.5(5)
Ti N1 C8 C9 -164.0(3)
C11 N1 C8 C12 -178.8(4)
Ti N1 C8 C12 16.7(5)
C24 N4 C19 C13 178.9(3)
Ti N4 C19 C13 -2.1(5)
C14 C13 C19 N4 1.6(6)
C18 C13 C19 N4 -179.1(3)
O1 C2 C1 C6 -177.3(3)
C3 C2 C1 C6 1.2(5)
O1 C2 C1 C7 5.1(5)
C3 C2 C1 C7 -176.3(3)
C12 N2 C7 C1 173.5(4)
Ti N2 C7 C1 -7.5(6)
C6 C1 C7 N2 -175.2(4)
C2 C1 C7 N2 2.3(6)
Ti O2 C14 C15 179.2(3)
Ti O2 C14 C13 -2.3(6)
C18 C13 C14 O2 -178.9(3)
C19 C13 C14 O2 0.4(5)
C18 C13 C14 C15 -0.4(6)
C19 C13 C14 C15 179.0(4)
C20 N3 C23 C22 -1.4(4)
Ti N3 C23 C22 178.6(2)
C19 N4 C24 C20 168.3(3)
Ti N4 C24 C20 -10.8(3)
C21 C20 C24 N4 -173.1(4)
N3 C20 C24 N4 5.9(4)
O1 C2 C3 C4 177.3(3)
C1 C2 C3 C4 -1.2(5)
C2 C3 C4 C5 0.2(6)
C2 C1 C6 C5 -0.3(6)
C7 C1 C6 C5 177.3(4)
N3 C23 C22 C21 1.0(4)
C20 C21 C22 C23 -0.2(4)
C14 C13 C18 C17 -0.1(6)
C19 C13 C18 C17 -179.5(4)
C1 C6 C5 C4 -0.7(6)
C3 C4 C5 C6 0.7(6)
C7 N2 C12 C8 177.9(3)
Ti N2 C12 C8 -1.3(5)
C9 C8 C12 N2 172.0(4)
N1 C8 C12 N2 -8.9(6)
C13 C18 C17 C16 0.6(7)
C8 N1 C11 C10 -0.3(6)
Ti N1 C11 C10 162.1(4)
O2 C14 C15 C16 178.9(4)
C13 C14 C15 C16 0.3(6)
N1 C11 C10 C9 0.0(7)
C18 C17 C16 C15 -0.7(7)
C14 C15 C16 C17 0.2(7)
N1 C8 C9 C10 -0.5(5)
C12 C8 C9 C10 178.6(5)
C11 C10 C9 C8 0.3(6)
C25 O3 C28 C27 33.2(10)
C25 C26 C27 C28 -9.3(12)
O3 C28 C27 C26 -15.5(12)
C27 C26 C25 O3 27.9(11)
C28 O3 C25 C26 -37.1(10)
